data_4033441
loop_
_publ_author_name
'Uemura, Naohiro'
'Ishikawa, Hiroki'
'Tamura, Naoki'
'Yoshida, Yasushi'
'Mino, Takashi'
'Kasashima, Yoshio'
'Sakamoto, Masami'

_publ_section_title
;
 Stereoselective Photodimerization of 3-Arylindenones in Solution and in
 the Solid State.
;
_journal_issue 4
_journal_name_full 'The Journal of organic chemistry'
_journal_page_first 2256
_journal_page_last 2262
_journal_paper_doi 10.1021/acs.joc.7b03147
_journal_volume 83
_journal_year 2018
_chemical_formula_sum 'C30 H20 O2'
_chemical_formula_weight 412.46
_space_group_crystal_system monoclinic
_space_group_IT_number 14
_space_group_name_Hall '-P 2yn'
_space_group_name_H-M_alt 'P 1 21/n 1'
_symmetry_space_group_name_Hall '-P 2yn'
_symmetry_space_group_name_H-M 'P 1 21/n 1'
_atom_sites_solution_hydrogens geom
_atom_sites_solution_primary direct
_atom_sites_solution_secondary difmap
_cell_angle_alpha 90
_cell_angle_beta 96.297(2)
_cell_angle_gamma 90
_cell_formula_units_Z 4
_cell_length_a 9.9579(11)
_cell_length_b 17.3275(19)
_cell_length_c 12.0829(13)
_cell_measurement_reflns_used 4195
_cell_measurement_temperature 173
_cell_measurement_theta_max 27.4878
_cell_measurement_theta_min 2.3508
_cell_volume 2072.3(4)
_computing_cell_refinement 'SAINT V8.34A (Bruker AXS Inc., 2013)'
_computing_data_collection 'APEX2 (Bruker AXS, 2006)'
_computing_data_reduction 'SAINT V8.34A (Bruker AXS Inc., 2013)'
_computing_molecular_graphics 'XSHEL (Bruker AXS,2002)'
_computing_publication_material 'XCIF (Bruker AXS, 2001)'
_computing_structure_refinement 'SHELXL-2013 (Sheldrick, 2013)'
_computing_structure_solution 'SHELXS-97 (Sheldrick, 1997)'
_diffrn_ambient_temperature 173
_diffrn_detector_area_resol_mean 8.3333
_diffrn_measured_fraction_theta_full 0.999
_diffrn_measured_fraction_theta_max 0.975
_diffrn_measurement_device_type 'Bruker APEXII CCD area detector'
_diffrn_measurement_method 'Phi and Omega scans'
_diffrn_radiation_monochromator graphite
_diffrn_radiation_type MoK\a
_diffrn_radiation_wavelength 0.71073
_diffrn_reflns_av_R_equivalents 0.0278
_diffrn_reflns_av_unetI/netI 0.0326
_diffrn_reflns_limit_h_max 12
_diffrn_reflns_limit_h_min -11
_diffrn_reflns_limit_k_max 20
_diffrn_reflns_limit_k_min -22
_diffrn_reflns_limit_l_max 13
_diffrn_reflns_limit_l_min -15
_diffrn_reflns_number 11787
_diffrn_reflns_theta_full 25.242
_diffrn_reflns_theta_max 27.630
_diffrn_reflns_theta_min 2.063
_diffrn_source 'fine-focus sealed tube'
_exptl_absorpt_coefficient_mu 0.082
_exptl_absorpt_correction_T_max 0.98
_exptl_absorpt_correction_T_min 0.95
_exptl_absorpt_correction_type empirical
_exptl_absorpt_process_details 'SADABS (Sheldrick 1996)'
_exptl_crystal_colour colourless
_exptl_crystal_density_diffrn 1.322
_exptl_crystal_density_method 'not measured'
_exptl_crystal_description prismatic
_exptl_crystal_F_000 864
_exptl_crystal_size_max 0.400
_exptl_crystal_size_mid 0.300
_exptl_crystal_size_min 0.200
_refine_diff_density_max 0.270
_refine_diff_density_min -0.215
_refine_ls_extinction_method none
_refine_ls_goodness_of_fit_ref 1.043
_refine_ls_hydrogen_treatment constr
_refine_ls_matrix_type full
_refine_ls_number_parameters 289
_refine_ls_number_reflns 4698
_refine_ls_number_restraints 0
_refine_ls_restrained_S_all 1.043
_refine_ls_R_factor_all 0.0500
_refine_ls_R_factor_gt 0.0401
_refine_ls_shift/su_max 0.001
_refine_ls_shift/su_mean 0.000
_refine_ls_structure_factor_coef Fsqd
_refine_ls_weighting_details 'w=1/[\s^2^(Fo^2^)+(0.0466P)^2^+0.5434P] where P=(Fo^2^+2Fc^2^)/3'
_refine_ls_weighting_scheme calc
_refine_ls_wR_factor_gt 0.0967
_refine_ls_wR_factor_ref 0.1035
_reflns_number_gt 3881
_reflns_number_total 4698
_reflns_threshold_expression 'I > 2\s(I)'
_cod_data_source_file jo7b03147_si_006.cif
_cod_data_source_block I
_cod_depositor_comments 'Adding full bibliography for 4033434--4033446.cif.'
_cod_database_code 4033441

loop_
_space_group_symop_operation_xyz
'x, y, z'
'-x+1/2, y+1/2, -z+1/2'
'-x, -y, -z'
'x-1/2, -y-1/2, z-1/2'

loop_
_atom_site_type_symbol
_atom_site_label
_atom_site_fract_x
_atom_site_fract_y
_atom_site_fract_z
_atom_site_U_iso_or_equiv
_atom_site_adp_type
_atom_site_calc_flag
_atom_site_refinement_flags_adp
_atom_site_refinement_flags_posn
_atom_site_occupancy
C C1 1.02785(12) 0.60460(7) 0.48047(10) 0.0220(3) Uani d . . 1
C C2 0.91773(13) 0.62328(7) 0.54829(10) 0.0228(3) Uani d . . 1
C C3 0.90090(15) 0.59632(8) 0.65459(11) 0.0305(3) Uani d . . 1
H H3 0.9669 0.5641 0.6941 0.037 Uiso calc U R 1
C C4 0.78567(16) 0.61774(8) 0.70099(12) 0.0351(3) Uani d . . 1
H H4 0.7714 0.5997 0.773 0.042 Uiso calc U R 1
C C5 0.69034(14) 0.66560(9) 0.64270(12) 0.0332(3) Uani d . . 1
H H5 0.6112 0.6794 0.6754 0.04 Uiso calc U R 1
C C6 0.70879(13) 0.69350(8) 0.53779(11) 0.0276(3) Uani d . . 1
H H6 0.6439 0.7269 0.4993 0.033 Uiso calc U R 1
C C7 0.82381(12) 0.67184(7) 0.48978(10) 0.0205(2) Uani d . . 1
C C8 0.86767(11) 0.69677(7) 0.37798(10) 0.0193(2) Uani d . . 1
C C9 0.78915(12) 0.65541(7) 0.27132(10) 0.0196(2) Uani d . . 1
C C10 0.82088(12) 0.69160(7) 0.16118(10) 0.0209(2) Uani d . . 1
C C11 0.78356(12) 0.76294(7) 0.11305(11) 0.0249(3) Uani d . . 1
H H11 0.7329 0.7988 0.1511 0.03 Uiso calc U R 1
C C12 0.82172(12) 0.78059(8) 0.00865(11) 0.0278(3) Uani d . . 1
H H12 0.7993 0.8297 -0.0231 0.033 Uiso calc U R 1
C C13 0.89202(13) 0.72806(8) -0.05060(11) 0.0298(3) Uani d . . 1
H H13 0.9117 0.7402 -0.1238 0.036 Uiso calc U R 1
C C14 0.93302(13) 0.65836(8) -0.00296(11) 0.0277(3) Uani d . . 1
H H14 0.9824 0.6223 -0.0418 0.033 Uiso calc U R 1
C C15 0.89990(12) 0.64234(7) 0.10375(10) 0.0225(3) Uani d . . 1
C C16 0.94849(12) 0.57665(7) 0.17439(10) 0.0222(3) Uani d . . 1
C C17 0.89625(12) 0.58923(7) 0.28617(10) 0.0201(2) Uani d . . 1
H H17 0.8644 0.5413 0.3213 0.024 Uiso calc U R 1
C C18 0.99047(12) 0.64238(7) 0.36770(10) 0.0202(2) Uani d . . 1
H H18 1.0676 0.6667 0.3341 0.024 Uiso calc U R 1
C C19 0.88345(12) 0.78364(7) 0.37639(10) 0.0209(2) Uani d . . 1
C C20 1.00934(13) 0.81868(7) 0.39436(10) 0.0245(3) Uani d . . 1
H H20 1.0886 0.7877 0.4029 0.029 Uiso calc U R 1
C C21 1.02069(15) 0.89858(8) 0.39995(11) 0.0314(3) Uani d . . 1
H H21 1.1075 0.9218 0.4127 0.038 Uiso calc U R 1
C C22 0.90689(17) 0.94440(8) 0.38709(12) 0.0356(3) Uani d . . 1
H H22 0.915 0.999 0.3903 0.043 Uiso calc U R 1
C C23 0.78074(16) 0.91020(8) 0.36948(13) 0.0366(3) Uani d . . 1
H H23 0.7019 0.9415 0.361 0.044 Uiso calc U R 1
C C24 0.76896(14) 0.83049(8) 0.36422(12) 0.0296(3) Uani d . . 1
H H24 0.6819 0.8076 0.3522 0.035 Uiso calc U R 1
C C25 0.64155(12) 0.63211(7) 0.27230(10) 0.0213(3) Uani d . . 1
C C26 0.60674(13) 0.57370(8) 0.34429(11) 0.0269(3) Uani d . . 1
H H26 0.6751 0.5504 0.3944 0.032 Uiso calc U R 1
C C27 0.47349(14) 0.54935(8) 0.34326(12) 0.0330(3) Uani d . . 1
H H27 0.4516 0.51 0.393 0.04 Uiso calc U R 1
C C28 0.37263(14) 0.58209(9) 0.27022(12) 0.0341(3) Uani d . . 1
H H28 0.2818 0.5652 0.2694 0.041 Uiso calc U R 1
C C29 0.40512(13) 0.63958(8) 0.19855(12) 0.0327(3) Uani d . . 1
H H29 0.3363 0.6621 0.148 0.039 Uiso calc U R 1
C C30 0.53802(12) 0.66463(8) 0.19996(11) 0.0259(3) Uani d . . 1
H H30 0.5587 0.7046 0.1508 0.031 Uiso calc U R 1
O O1 1.12687(9) 0.56501(5) 0.50721(8) 0.0298(2) Uani d . . 1
O O2 1.02105(10) 0.52434(5) 0.14989(8) 0.0318(2) Uani d . . 1

loop_
_atom_site_aniso_label
_atom_site_aniso_U_11
_atom_site_aniso_U_22
_atom_site_aniso_U_33
_atom_site_aniso_U_12
_atom_site_aniso_U_13
_atom_site_aniso_U_23
C1 0.0228(6) 0.0174(6) 0.0246(6) -0.0005(5) -0.0031(5) -0.0018(5)
C2 0.0270(6) 0.0190(6) 0.0218(6) -0.0011(5) -0.0005(5) -0.0005(5)
C3 0.0416(8) 0.0264(7) 0.0227(6) 0.0026(6) 0.0000(6) 0.0028(5)
C4 0.0492(9) 0.0348(7) 0.0224(7) -0.0041(6) 0.0092(6) 0.0014(6)
C5 0.0340(7) 0.0386(8) 0.0286(7) -0.0015(6) 0.0108(6) -0.0042(6)
C6 0.0261(6) 0.0304(7) 0.0263(7) 0.0027(5) 0.0032(5) -0.0015(5)
C7 0.0232(6) 0.0190(6) 0.0192(6) -0.0021(4) 0.0008(5) -0.0019(4)
C8 0.0189(6) 0.0188(6) 0.0199(6) 0.0015(4) 0.0007(4) 0.0005(4)
C9 0.0204(6) 0.0196(6) 0.0184(6) 0.0008(4) 0.0010(4) 0.0012(4)
C10 0.0189(6) 0.0237(6) 0.0196(6) -0.0022(5) -0.0002(5) 0.0019(5)
C11 0.0223(6) 0.0252(6) 0.0265(6) 0.0011(5) -0.0002(5) 0.0034(5)
C12 0.0221(6) 0.0303(7) 0.0298(7) -0.0027(5) -0.0018(5) 0.0114(5)
C13 0.0246(6) 0.0413(8) 0.0236(6) -0.0044(6) 0.0029(5) 0.0097(6)
C14 0.0256(6) 0.0341(7) 0.0241(6) -0.0011(5) 0.0053(5) 0.0014(5)
C15 0.0208(6) 0.0244(6) 0.0219(6) -0.0030(5) 0.0011(5) 0.0006(5)
C16 0.0224(6) 0.0215(6) 0.0225(6) -0.0023(5) 0.0018(5) -0.0014(5)
C17 0.0214(6) 0.0173(5) 0.0212(6) 0.0001(4) 0.0014(5) 0.0005(4)
C18 0.0201(6) 0.0186(6) 0.0217(6) 0.0010(4) 0.0011(5) 0.0001(4)
C19 0.0263(6) 0.0194(6) 0.0168(5) 0.0011(5) 0.0013(5) 0.0007(4)
C20 0.0266(6) 0.0248(6) 0.0221(6) -0.0006(5) 0.0027(5) -0.0006(5)
C21 0.0391(8) 0.0283(7) 0.0277(7) -0.0104(6) 0.0075(6) -0.0040(5)
C22 0.0590(9) 0.0178(6) 0.0308(7) -0.0005(6) 0.0079(7) 0.0000(5)
C23 0.0458(8) 0.0241(7) 0.0392(8) 0.0121(6) 0.0013(7) 0.0021(6)
C24 0.0279(7) 0.0251(6) 0.0349(7) 0.0042(5) 0.0000(6) 0.0007(5)
C25 0.0217(6) 0.0228(6) 0.0197(6) -0.0010(5) 0.0030(5) -0.0042(5)
C26 0.0269(7) 0.0299(7) 0.0237(6) -0.0041(5) 0.0018(5) 0.0007(5)
C27 0.0326(7) 0.0344(7) 0.0333(7) -0.0093(6) 0.0086(6) -0.0016(6)
C28 0.0221(6) 0.0398(8) 0.0414(8) -0.0059(6) 0.0070(6) -0.0093(6)
C29 0.0228(7) 0.0378(8) 0.0363(8) 0.0025(6) -0.0020(6) -0.0045(6)
C30 0.0241(6) 0.0275(6) 0.0258(6) 0.0008(5) 0.0014(5) -0.0008(5)
O1 0.0263(5) 0.0266(5) 0.0347(5) 0.0059(4) -0.0054(4) 0.0025(4)
O2 0.0390(5) 0.0278(5) 0.0299(5) 0.0101(4) 0.0092(4) -0.0005(4)

loop_
_atom_type_symbol
_atom_type_description
_atom_type_scat_dispersion_real
_atom_type_scat_dispersion_imag
_atom_type_scat_source
C C 0.0033 0.0016 'International Tables Vol C Tables 4.2.6.8 and 6.1.1.4'
H H 0.0000 0.0000 'International Tables Vol C Tables 4.2.6.8 and 6.1.1.4'
O O 0.0106 0.0060 'International Tables Vol C Tables 4.2.6.8 and 6.1.1.4'

loop_
_geom_angle_atom_site_label_1
_geom_angle_atom_site_label_2
_geom_angle_atom_site_label_3
_geom_angle
O1 C1 C2 127.38(12)
O1 C1 C18 126.36(11)
C2 C1 C18 106.23(10)
C7 C2 C3 121.91(12)
C7 C2 C1 110.46(11)
C3 C2 C1 127.60(12)
C4 C3 C2 118.22(13)
C4 C3 H3 120.9
C2 C3 H3 120.9
C3 C4 C5 120.34(13)
C3 C4 H4 119.8
C5 C4 H4 119.8
C6 C5 C4 121.22(13)
C6 C5 H5 119.4
C4 C5 H5 119.4
C5 C6 C7 118.98(13)
C5 C6 H6 120.5
C7 C6 H6 120.5
C6 C7 C2 119.30(11)
C6 C7 C8 128.40(11)
C2 C7 C8 112.27(10)
C19 C8 C7 109.44(9)
C19 C8 C18 121.10(10)
C7 C8 C18 101.68(9)
C19 C8 C9 118.49(10)
C7 C8 C9 115.05(9)
C18 C8 C9 89.04(8)
C25 C9 C10 113.89(10)
C25 C9 C17 116.80(10)
C10 C9 C17 101.33(9)
C25 C9 C8 119.86(9)
C10 C9 C8 112.71(9)
C17 C9 C8 88.23(8)
C15 C10 C11 118.18(11)
C15 C10 C9 111.22(10)
C11 C10 C9 130.60(11)
C12 C11 C10 118.99(12)
C12 C11 H11 120.5
C10 C11 H11 120.5
C11 C12 C13 121.67(12)
C11 C12 H12 119.2
C13 C12 H12 119.2
C14 C13 C12 119.98(12)
C14 C13 H13 120.0
C12 C13 H13 120.0
C13 C14 C15 118.10(12)
C13 C14 H14 120.9
C15 C14 H14 120.9
C14 C15 C10 122.80(12)
C14 C15 C16 126.47(11)
C10 C15 C16 110.60(11)
O2 C16 C15 126.98(11)
O2 C16 C17 126.55(11)
C15 C16 C17 106.40(10)
C16 C17 C9 107.45(9)
C16 C17 C18 113.65(9)
C9 C17 C18 89.71(8)
C16 C17 H17 114.5
C9 C17 H17 114.5
C18 C17 H17 114.5
C1 C18 C8 107.80(9)
C1 C18 C17 112.21(9)
C8 C18 C17 89.13(9)
C1 C18 H18 114.9
C8 C18 H18 114.9
C17 C18 H18 114.9
C20 C19 C24 118.41(11)
C20 C19 C8 121.74(11)
C24 C19 C8 119.70(11)
C19 C20 C21 120.69(12)
C19 C20 H20 119.7
C21 C20 H20 119.7
C22 C21 C20 120.45(13)
C22 C21 H21 119.8
C20 C21 H21 119.8
C21 C22 C23 119.46(12)
C21 C22 H22 120.3
C23 C22 H22 120.3
C22 C23 C24 120.28(13)
C22 C23 H23 119.9
C24 C23 H23 119.9
C23 C24 C19 120.72(13)
C23 C24 H24 119.6
C19 C24 H24 119.6
C30 C25 C26 117.65(11)
C30 C25 C9 122.32(11)
C26 C25 C9 119.98(11)
C27 C26 C25 120.91(13)
C27 C26 H26 119.5
C25 C26 H26 119.5
C28 C27 C26 120.41(13)
C28 C27 H27 119.8
C26 C27 H27 119.8
C29 C28 C27 119.46(12)
C29 C28 H28 120.3
C27 C28 H28 120.3
C28 C29 C30 120.35(13)
C28 C29 H29 119.8
C30 C29 H29 119.8
C29 C30 C25 121.21(12)
C29 C30 H30 119.4
C25 C30 H30 119.4

loop_
_geom_bond_atom_site_label_1
_geom_bond_atom_site_label_2
_geom_bond_distance
C1 O1 1.2154(15)
C1 C2 1.4751(17)
C1 C18 1.5207(17)
C2 C7 1.3919(17)
C2 C3 1.3940(18)
C3 C4 1.382(2)
C3 H3 0.95
C4 C5 1.392(2)
C4 H4 0.95
C5 C6 1.3876(19)
C5 H5 0.95
C6 C7 1.3910(17)
C6 H6 0.95
C7 C8 1.5270(16)
C8 C19 1.5137(16)
C8 C18 1.5596(16)
C8 C9 1.6016(16)
C9 C25 1.5255(16)
C9 C10 1.5350(16)
C9 C17 1.5629(16)
C10 C15 1.3960(17)
C10 C11 1.3990(17)
C11 C12 1.3909(18)
C11 H11 0.95
C12 C13 1.393(2)
C12 H12 0.95
C13 C14 1.3803(19)
C13 H13 0.95
C14 C15 1.3934(17)
C14 H14 0.95
C15 C16 1.4723(17)
C16 O2 1.2158(15)
C16 C17 1.5153(16)
C17 C18 1.5799(16)
C17 H17 1.0
C18 H18 1.0
C19 C20 1.3884(17)
C19 C24 1.3941(17)
C20 C21 1.3901(18)
C20 H20 0.95
C21 C22 1.378(2)
C21 H21 0.95
C22 C23 1.384(2)
C22 H22 0.95
C23 C24 1.3871(19)
C23 H23 0.95
C24 H24 0.95
C25 C30 1.3953(18)
C25 C26 1.4026(17)
C26 C27 1.3910(18)
C26 H26 0.95
C27 C28 1.384(2)
C27 H27 0.95
C28 C29 1.381(2)
C28 H28 0.95
C29 C30 1.3910(19)
C29 H29 0.95
C30 H30 0.95

loop_
_geom_torsion_atom_site_label_1
_geom_torsion_atom_site_label_2
_geom_torsion_atom_site_label_3
_geom_torsion_atom_site_label_4
_geom_torsion
O1 C1 C2 C7 178.51(12)
C18 C1 C2 C7 -3.59(13)
O1 C1 C2 C3 -3.6(2)
C18 C1 C2 C3 174.31(12)
C7 C2 C3 C4 1.3(2)
C1 C2 C3 C4 -176.35(12)
C2 C3 C4 C5 -0.6(2)
C3 C4 C5 C6 -0.6(2)
C4 C5 C6 C7 1.1(2)
C5 C6 C7 C2 -0.42(19)
C5 C6 C7 C8 -178.01(12)
C3 C2 C7 C6 -0.83(19)
C1 C2 C7 C6 177.22(11)
C3 C2 C7 C8 177.13(11)
C1 C2 C7 C8 -4.82(14)
C6 C7 C8 C19 59.21(16)
C2 C7 C8 C19 -118.51(11)
C6 C7 C8 C18 -171.57(12)
C2 C7 C8 C18 10.71(13)
C6 C7 C8 C9 -77.11(15)
C2 C7 C8 C9 105.16(12)
C19 C8 C9 C25 -99.61(13)
C7 C8 C9 C25 32.58(15)
C18 C8 C9 C25 135.03(11)
C19 C8 C9 C10 38.69(14)
C7 C8 C9 C10 170.88(10)
C18 C8 C9 C10 -86.67(10)
C19 C8 C9 C17 140.23(10)
C7 C8 C9 C17 -87.58(10)
C18 C8 C9 C17 14.87(8)
C25 C9 C10 C15 -110.00(11)
C17 C9 C10 C15 16.28(12)
C8 C9 C10 C15 109.13(11)
C25 C9 C10 C11 69.89(16)
C17 C9 C10 C11 -163.84(12)
C8 C9 C10 C11 -70.98(16)
C15 C10 C11 C12 2.54(18)
C9 C10 C11 C12 -177.34(12)
C10 C11 C12 C13 2.21(19)
C11 C12 C13 C14 -4.1(2)
C12 C13 C14 C15 1.12(19)
C13 C14 C15 C10 3.80(19)
C13 C14 C15 C16 -171.53(12)
C11 C10 C15 C14 -5.65(18)
C9 C10 C15 C14 174.25(11)
C11 C10 C15 C16 170.34(11)
C9 C10 C15 C16 -9.76(14)
C14 C15 C16 O2 -2.9(2)
C10 C15 C16 O2 -178.74(12)
C14 C15 C16 C17 174.15(12)
C10 C15 C16 C17 -1.66(13)
O2 C16 C17 C9 -170.91(12)
C15 C16 C17 C9 11.98(12)
O2 C16 C17 C18 91.50(15)
C15 C16 C17 C18 -85.60(11)
C25 C9 C17 C16 107.70(11)
C10 C9 C17 C16 -16.63(11)
C8 C9 C17 C16 -129.44(9)
C25 C9 C17 C18 -137.53(10)
C10 C9 C17 C18 98.14(9)
C8 C9 C17 C18 -14.68(8)
O1 C1 C18 C8 -171.79(11)
C2 C1 C18 C8 10.29(12)
O1 C1 C18 C17 91.67(14)
C2 C1 C18 C17 -86.25(11)
C19 C8 C18 C1 109.04(12)
C7 C8 C18 C1 -12.39(11)
C9 C8 C18 C1 -127.80(9)
C19 C8 C18 C17 -137.87(11)
C7 C8 C18 C17 100.70(9)
C9 C8 C18 C17 -14.70(8)
C16 C17 C18 C1 -127.04(11)
C9 C17 C18 C1 123.98(10)
C16 C17 C18 C8 124.05(10)
C9 C17 C18 C8 15.08(8)
C7 C8 C19 C20 100.88(13)
C18 C8 C19 C20 -16.74(17)
C9 C8 C19 C20 -124.50(12)
C7 C8 C19 C24 -74.65(14)
C18 C8 C19 C24 167.73(11)
C9 C8 C19 C24 59.97(15)
C24 C19 C20 C21 -0.06(18)
C8 C19 C20 C21 -175.64(11)
C19 C20 C21 C22 -0.4(2)
C20 C21 C22 C23 0.6(2)
C21 C22 C23 C24 -0.3(2)
C22 C23 C24 C19 -0.1(2)
C20 C19 C24 C23 0.27(19)
C8 C19 C24 C23 175.95(12)
C10 C9 C25 C30 -22.02(16)
C17 C9 C25 C30 -139.70(12)
C8 C9 C25 C30 115.82(13)
C10 C9 C25 C26 155.11(11)
C17 C9 C25 C26 37.44(15)
C8 C9 C25 C26 -67.05(15)
C30 C25 C26 C27 -0.05(19)
C9 C25 C26 C27 -177.31(12)
C25 C26 C27 C28 0.5(2)
C26 C27 C28 C29 -0.4(2)
C27 C28 C29 C30 -0.2(2)
C28 C29 C30 C25 0.7(2)
C26 C25 C30 C29 -0.55(19)
C9 C25 C30 C29 176.65(12)
